data_7129662
loop_
_publ_author_name
'Droege, Daniel G.'
'Johnstone, Timothy C.'

_publ_section_title
;
 A water-soluble iron-porphyrin complex capable of rescuing CO-poisoned
 red blood cells
;
_journal_name_full 'Chemical Communications'
_journal_paper_doi 10.1039/D1CC05542A
_journal_year 2022
_chemical_formula_moiety 'C104 H94 N4 Si4, 2(C2 H3 N)'
_chemical_formula_sum 'C108 H100 N6 Si4'
_chemical_formula_weight 1594.29
_space_group_crystal_system triclinic
_space_group_IT_number 2
_space_group_name_Hall '-P 1'
_space_group_name_H-M_alt 'P -1'
_atom_sites_solution_hydrogens geom
_audit_creation_date 2021-03-21
_audit_creation_method
;
Olex2 1.3
(compiled 2020.11.12 svn.r5f609507 for OlexSys, GUI svn.r6272)
;
_audit_update_record
;
2021-04-02 deposited with the CCDC.	2022-01-28 downloaded from the CCDC.
;
_cell_angle_alpha 89.2370(10)
_cell_angle_beta 71.1150(10)
_cell_angle_gamma 61.112(2)
_cell_formula_units_Z 1
_cell_length_a 13.1696(2)
_cell_length_b 13.5821(2)
_cell_length_c 16.0892(2)
_cell_measurement_reflns_used 57971
_cell_measurement_temperature 100.00(10)
_cell_measurement_theta_max 76.9270
_cell_measurement_theta_min 2.9230
_cell_volume 2348.33(8)
_computing_cell_refinement 'CrysAlisPro 1.171.41.98a (Rigaku OD, 2021)'
_computing_data_collection 'CrysAlisPro 1.171.41.98a (Rigaku OD, 2021)'
_computing_data_reduction 'CrysAlisPro 1.171.41.98a (Rigaku OD, 2021)'
_computing_molecular_graphics 'Olex2 1.3 (Dolomanov et al., 2009)'
_computing_publication_material 'Olex2 1.3 (Dolomanov et al., 2009)'
_computing_structure_refinement 'SHELXL 2018/3 (Sheldrick, 2015)'
_computing_structure_solution 'SHELXT 2018/2 (Sheldrick, 2018)'
_diffrn_ambient_environment N~2~
_diffrn_ambient_temperature 100.00(10)
_diffrn_detector 'Hybrid Pixel Array Detector'
_diffrn_detector_area_resol_mean 10.0000
_diffrn_detector_type HyPix
_diffrn_measured_fraction_theta_full 1.000
_diffrn_measured_fraction_theta_max 1.000
_diffrn_measurement_details
;
List of Runs (angles in degrees, time in seconds):

  # Type    Start    End  Width  t~exp~   \w     \q     \k     \f   Frames
#--------------------------------------------------------------------------
  1  \w     27.00  53.00   0.50    0.08    --   50.00  78.00 144.72   52
  2  \w     26.00  52.00   0.50    0.08    --   50.00  80.00  72.56   52
  3  \w     25.00 120.00   0.50    0.08    --   47.95  77.00-120.00  190
  4  \w     97.00 124.00   0.50    0.32    --  107.75-141.00 -18.68   54
  5  \w     50.00 133.00   0.50    0.32    --  107.75-155.00 -10.00  166
  6  \w     47.00  73.00   0.50    0.32    --  107.75-141.00 -18.68   52
  7  \w     45.00  87.00   0.50    0.32    --  107.75-142.00 -95.30   84
  8  \w     92.00 124.00   0.50    0.32    --  107.75-142.00 -95.30   64
  9  \w     36.00 112.00   0.50    0.32    --  107.75-125.00-180.00  152
 10  \w     73.00 112.00   0.50    0.32    --  107.75-125.00-150.00   78
 11  \w     50.00 115.00   0.50    0.08    --   47.95-155.00 -10.00  130
 12  \w     87.00 112.00   0.50    0.32    --  107.75-125.00  60.00   50
 13  \w     36.00 112.00   0.50    0.32    --  107.75-125.00   0.00  152
 14  \w     77.00 102.00   0.50    0.32    --  107.75 -95.00   0.00   50
 15  \w     44.00  70.00   0.50    0.32    --  107.75-125.00  60.00   52
 16  \w     32.00  93.00   0.50    0.08    --   47.95-121.00 147.00  122
 17  \w     35.00  64.00   0.50    0.32    --  107.75 -95.00   0.00   58
 18  \w     55.00 109.00   0.50    0.32    --  107.75-125.00 120.00  108
 19  \w     35.00 109.00   0.50    0.32    --  107.75-121.00 147.00  148
 20  \w     35.00  60.00   0.50    0.32    --  107.75 -61.00 150.00   50
 21  \w     38.00  63.00   0.50    0.32    --  107.75 -77.00 -60.00   50
 22  \w     71.00 104.00   0.50    0.32    --  107.75 -77.00 -60.00   66
 23  \w     35.00 105.00   0.50    0.32    --  107.75 -77.00   0.00  140
 24  \w     53.00  84.00   0.50    0.32    --  107.75 -77.00-150.00   62
 25  \w     35.00 104.00   0.50    0.32    --  107.75 -77.00-180.00  138
 26  \w     35.00 103.00   0.50    0.32    --  107.75 -77.00-120.00  136
 27  \w     36.00  86.00   0.50    0.32    --  107.75 -77.00  30.00  100
 28  \w     98.00 178.00   0.50    0.32    --  107.75 121.00-129.00  160
 29  \w     75.00 162.00   0.50    0.32    --  107.75 155.00  28.00  174
 30  \w    137.00 172.00   0.50    0.32    --  107.75  30.00 150.00   70
 31  \w     35.00  61.00   0.50    0.08    --   58.00  78.00 146.75   52
 32  \w     38.00  64.00   0.50    0.08    --   62.00  80.00  86.48   52
 33  \w     46.00  76.00   0.50    0.08    --   70.00  79.00  84.79   60
 34  \w     43.00  69.00   0.50    0.08    --   66.00  77.00  52.15   52
 35  \w     42.00  68.00   0.50    0.08    --   66.00  79.00   0.22   52
 36  \w     35.00  60.00   0.50    0.08    --   58.00  77.00-116.00   50
 37  \w     89.00 115.00   0.50    0.32    --  107.75  77.00-180.00   52
 38  \w     85.00 130.00   0.50    0.32    --  107.75  77.00-150.00   90
 39  \w     88.00 177.00   0.50    0.32    --  107.75  77.00-120.00  178
 40  \w    142.00 168.00   0.50    0.32    --  107.75  77.00   0.00   52
 41  \w    129.00 177.00   0.50    0.32    --  107.75  77.00  30.00   96
 42  \w     86.00 128.00   0.50    0.32    --  107.75  77.00   0.00   84
 43  \w     86.00 112.00   0.50    0.32    --  107.75  77.00  30.00   52
 44  \w    125.00 151.00   0.50    0.32    --  107.75  77.00 120.00   52
 45  \w     85.00 170.00   0.50    0.32    --  107.75  77.00 150.00  170
 46  \w     89.00 114.00   0.50    0.32    --  107.75  77.00 120.00   50
 47  \w    143.00 169.00   0.50    0.32    --  107.75  77.00 -30.00   52
 48  \w     89.00 130.00   0.50    0.32    --  107.75  77.00 -60.00   82
 49  \w     85.00 148.00   0.50    0.32    --  107.75  77.00 -90.00  126
 50  \w    150.00 175.00   0.50    0.32    --  107.75  77.00 -90.00   50
 51  \w    141.00 176.00   0.50    0.32    --  107.75  77.00-150.00   70
 52  \w    136.00 161.00   0.50    0.32    --  107.75  77.00 -60.00   50
 53  \w     86.00 115.00   0.50    0.32    --  107.75  77.00 -30.00   58
 54  \w     49.00  76.00   0.50    0.08    --   70.00  74.00 -13.56   54
 55  \w     41.00  76.00   0.50    0.08    --   62.00  73.00 -18.79   70
 56  \w     91.00 173.00   0.50    0.32    --  107.75  72.00-161.74  164
 57  \w     93.00 139.00   0.50    0.32    --  107.75  61.00 -90.00   92
 58  \w     94.00 154.00   0.50    0.32    --  107.75  61.00 -30.00  120
 59  \w     93.00 177.00   0.50    0.32    --  107.75  61.00  60.00  168
 60  \w     88.00 150.00   0.50    0.32    --  107.75  77.00  60.00  124
 61  \w     97.00 178.00   0.50    0.32    --  107.75  61.00  90.00  162
 62  \w     94.00 150.00   0.50    0.32    --  107.75  61.00 150.00  112
 63  \w     36.00  62.00   0.50    0.08    --   58.00  76.00 177.46   52
 64  \w    124.00 177.00   0.50    0.32    --  107.75  61.00 120.00  106
 65  \w     91.00 116.00   0.50    0.32    --  107.75  61.00 120.00   50
 66  \w     92.00 178.00   0.50    0.32    --  107.75  61.00   0.00  172
 67  \w     91.00 160.00   0.50    0.32    --  107.75  61.00  30.00  138
 68  \w     95.00 129.00   0.50    0.32    --  107.75  30.00 150.00   68
 69  \w     91.00 175.00   0.50    0.32    --  107.75  61.00 -60.00  168
 70  \w     96.00 150.00   0.50    0.32    --  107.75  61.00-120.00  108
 71  \w     96.00 170.00   0.50    0.32    --  107.75  61.00-180.00  148
 72  \w    -25.00   7.00   0.50    0.08    --   10.00 103.00-177.25   64
 73  \w     -6.00  29.00   0.50    0.08    --   26.00  96.00-123.35   70
 74  \w      8.00  34.00   0.50    0.08    --   38.00  93.00-155.30   52
 75  \w    -14.00  28.00   0.50    0.08    --   18.00  97.00 -34.87   84
 76  \w     17.00  43.00   0.50    0.08    --   46.00  90.00 -81.03   52
 77  \w     17.00  43.00   0.50    0.08    --   46.00  90.00  -6.50   52
 78  \w      9.00  42.00   0.50    0.08    --   38.00  91.00  83.23   66
 79  \w   -107.00 -28.00   0.50    0.08    --  -47.95 155.00  28.00  158
 80  \w    -84.00 -13.00   0.50    0.32    --  -86.25 121.00-129.00  142
 81  \w    -84.00 -10.00   0.50    0.08    --  -47.95 121.00-129.00  148
 82  \w    -62.00 -34.00   0.50    0.08    --  -58.00 -80.00 -81.47   56
 83  \w    -73.00 -30.00   0.50    0.08    --  -54.00 -79.00-124.52   86
 84  \w   -121.00 -79.00   0.50    0.08    --  -54.00 -79.00-124.52   84
 85  \w   -111.00 -84.00   0.50    0.08    --  -58.00 -80.00 -81.47   54
 86  \w    -93.00 -62.00   0.50    0.32    --  -86.25 -80.00 -95.08   62
 87  \w    -90.00 -63.00   0.50    0.32    --  -86.25 -78.00 -69.13   54
 88  \w    -91.00 -63.00   0.50    0.32    --  -86.25 -77.00 -60.00   56
 89  \w   -111.00 -63.00   0.50    0.32    --  -86.25 -77.00-180.00   96
 90  \w    -92.00 -63.00   0.50    0.32    --  -86.25 -77.00-120.00   58
 91  \w    -73.00 -32.00   0.50    0.08    --  -54.00 -77.00 -34.81   82
 92  \w   -117.00 -63.00   0.50    0.32    --  -86.25 -77.00-150.00  108
 93  \w   -120.00 -25.00   0.50    0.08    --  -47.95 -77.00  60.00  190
 94  \w    -91.00 -65.00   0.50    0.32    --  -86.25 -77.00 150.00   52
 95  \w    -90.00 -64.00   0.50    0.32    --  -86.25 -79.00 135.04   52
 96  \w    -91.00 -65.00   0.50    0.32    --  -86.25 -77.00  90.00   52
 97  \w    -89.00 -63.00   0.50    0.32    --  -86.25 -77.00  60.00   52
 98  \w    -84.00 -59.00   0.50    0.32    --  -82.00 -76.00  95.46   50
 99  \w    -85.00 -59.00   0.50    0.32    --  -82.00 -76.00 -18.94   52
100  \w    -91.00 -39.00   0.50    0.08    --  -62.00 -76.00  10.02  104
101  \w   -111.00 -64.00   0.50    0.32    --  -86.25 -76.00  25.40   94
102  \w    -78.00 -52.00   0.50    0.32    --  -74.00 -75.00 101.72   52
103  \w   -122.00 -64.00   0.50    0.32    --  -86.25 -75.00   4.85  116
104  \w    -78.00 -52.00   0.50    0.32    --  -74.00 -75.00-119.21   52
105  \w   -155.00-129.00   0.50    0.32    --  -86.25 -77.00-150.00   52
106  \w   -122.00 -96.00   0.50    0.08    --  -54.00 -77.00 -34.81   52
107  \w    -97.00 -65.00   0.50    0.32    --  -86.25 -75.00 -26.96   64
108  \w    -78.00 -52.00   0.50    0.32    --  -74.00 -75.00-159.95   52
109  \w   -156.00-130.00   0.50    0.32    --  -86.25 -76.00  25.40   52
110  \w    -90.00 -64.00   0.50    0.32    --  -86.25 -75.00 117.75   52
111  \w    -77.00 -40.00   0.50    0.08    --  -62.00 -74.00 163.01   74
112  \w    -78.00 -52.00   0.50    0.32    --  -74.00 -74.00 155.18   52
113  \w    -80.00 -54.00   0.50    0.32    --  -74.00 -73.00 119.57   52
114  \w    -94.00 -64.00   0.50    0.32    --  -86.25 -75.00 159.01   60
115  \w   -144.00-118.00   0.50    0.32    --  -86.25 -75.00 159.01   52
116  \w    -94.00 -64.00   0.50    0.32    --  -86.00 -74.00  41.48   60
117  \w    -82.00 -53.00   0.50    0.32    --  -74.00 -73.00-100.94   58
118  \w    -80.00 -54.00   0.50    0.32    --  -74.00 -73.00-148.54   52
119  \w   -106.00 -66.00   0.50    0.32    --  -86.25 -73.00-163.67   80
120  \w   -154.00-112.00   0.50    0.32    --  -86.25 -73.00-163.67   84
121  \w   -139.00 -47.00   0.50    0.08    --  -66.00 -67.00 -81.12  184
122  \w    -99.00 -66.00   0.50    0.32    --  -86.25 -70.00 -49.42   66
123  \w   -122.00 -35.00   0.50    0.08    --  -47.95 -19.00  90.00  174
124  \w    -98.00 -65.00   0.50    0.32    --  -86.25 -72.00  63.00   66
125  \w    -93.00 -67.00   0.50    0.32    --  -86.25 -71.00  89.41   52
126  \w   -159.00 -76.00   0.50    0.32    --  -86.25-121.00 147.00  166
127  \w   -145.00 -53.00   0.50    0.32    --  -86.25-155.00 -10.00  184
128  \w   -120.00 -53.00   0.50    0.08    --  -47.95-155.00 -10.00  134
;
_diffrn_measurement_device 'four-circle diffractometer'
_diffrn_measurement_device_type 'XtaLAB Synergy, Dualflex, HyPix'
_diffrn_measurement_method '\w scans'
_diffrn_orient_matrix_type 'CrysAlisPro convention (1999,Acta A55,543-557)'
_diffrn_orient_matrix_UB_11 0.0536239000
_diffrn_orient_matrix_UB_12 -0.0447934000
_diffrn_orient_matrix_UB_13 -0.1008996000
_diffrn_orient_matrix_UB_21 -0.0821345000
_diffrn_orient_matrix_UB_22 0.1207654000
_diffrn_orient_matrix_UB_23 -0.0155676000
_diffrn_orient_matrix_UB_31 0.1045279000
_diffrn_orient_matrix_UB_32 0.0265955000
_diffrn_orient_matrix_UB_33 -0.0115225000
_diffrn_radiation_monochromator mirror
_diffrn_radiation_probe x-ray
_diffrn_radiation_type 'Cu K\a'
_diffrn_radiation_wavelength 1.54184
_diffrn_reflns_av_R_equivalents 0.0446
_diffrn_reflns_av_unetI/netI 0.0192
_diffrn_reflns_Laue_measured_fraction_full 1.000
_diffrn_reflns_Laue_measured_fraction_max 1.000
_diffrn_reflns_limit_h_max 15
_diffrn_reflns_limit_h_min -14
_diffrn_reflns_limit_k_max 16
_diffrn_reflns_limit_k_min -16
_diffrn_reflns_limit_l_max 19
_diffrn_reflns_limit_l_min -19
_diffrn_reflns_number 89543
_diffrn_reflns_point_group_measured_fraction_full 1.000
_diffrn_reflns_point_group_measured_fraction_max 1.000
_diffrn_reflns_theta_full 67.071
_diffrn_reflns_theta_max 67.071
_diffrn_reflns_theta_min 2.947
_diffrn_source 'micro-focus sealed X-ray tube'
_diffrn_source_type 'PhotonJet (Cu) X-ray Source'
_exptl_absorpt_coefficient_mu 0.966
_exptl_absorpt_correction_T_max 1.000
_exptl_absorpt_correction_T_min 0.560
_exptl_absorpt_correction_type gaussian
_exptl_absorpt_process_details
;
CrysAlisPro 1.171.41.98a (Rigaku Oxford Diffraction, 2021)
Numerical absorption correction based on gaussian integration over
a multifaceted crystal model
Empirical absorption correction using spherical harmonics,
implemented in SCALE3 ABSPACK scaling algorithm.
;
_exptl_crystal_colour 'clear dark purple'
_exptl_crystal_density_diffrn 1.127
_exptl_crystal_description plate
_exptl_crystal_F_000 846
_exptl_crystal_size_max 0.25
_exptl_crystal_size_mid 0.19
_exptl_crystal_size_min 0.05
_refine_diff_density_max 0.281
_refine_diff_density_min -0.300
_refine_diff_density_rms 0.037
_refine_ls_extinction_method none
_refine_ls_goodness_of_fit_ref 1.041
_refine_ls_hydrogen_treatment constr
_refine_ls_matrix_type full
_refine_ls_number_parameters 540
_refine_ls_number_reflns 8389
_refine_ls_number_restraints 0
_refine_ls_restrained_S_all 1.041
_refine_ls_R_factor_all 0.0357
_refine_ls_R_factor_gt 0.0338
_refine_ls_shift/su_max 0.001
_refine_ls_shift/su_mean 0.000
_refine_ls_structure_factor_coef Fsqd
_refine_ls_weighting_details 'w=1/[\s^2^(Fo^2^)+(0.0377P)^2^+1.1534P] where P=(Fo^2^+2Fc^2^)/3'
_refine_ls_weighting_scheme calc
_refine_ls_wR_factor_gt 0.0859
_refine_ls_wR_factor_ref 0.0872
_reflns_Friedel_coverage 0.000
_reflns_number_gt 7859
_reflns_number_total 8389
_reflns_threshold_expression 'I > 2\s(I)'
_cod_data_source_file d1cc05542a2.cif
_cod_data_source_block 4
_cod_original_cell_volume 2348.33(7)
_cod_database_code 7129662
_shelx_shelxl_version_number 2018/3
_chemical_oxdiff_formula 'C11 H10 N O'
_chemical_oxdiff_usercomment DGD0239
_shelx_space_group_comment
;
The symmetry employed for this shelxl refinement is uniquely defined
by the following loop, which should always be used as a source of
symmetry information in preference to the above space-group names.
They are only intended as comments.
;
_shelx_estimated_absorpt_t_max 0.953
_shelx_estimated_absorpt_t_min 0.794
_reflns_odcompleteness_completeness 99.95
_reflns_odcompleteness_iscentric 1
_reflns_odcompleteness_theta 66.97
_olex2_refinement_description
;
1. Fixed Uiso
 At 1.2 times of:
  All C(H) groups, All N(H) groups
 At 1.5 times of:
  All C(H,H,H) groups
2. Others
 Sof(H2)=1-FVAR(1)
 Sof(H1)=FVAR(1)
3.a Aromatic/amide H refined with riding coordinates:
 N1(H1), C102(H102), C103(H103), C113(H113), C115(H115), C122(H122),
 C123(H123), C124(H124), C125(H125), C126(H126), C132(H132), C133(H133),
 C134(H134), C135(H135), C136(H136), N2(H2), C202(H202), C203(H203), C213(H213),
  C215(H215), C222(H222), C223(H223), C224(H224), C225(H225), C226(H226),
 C232(H232), C233(H233), C234(H234), C235(H235), C236(H236)
3.b Idealised Me refined as rotating group:
 C141(H14A,H14B,H14C), C142(H14D,H14E,H14F), C143(H14G,H14H,H14I), C241(H24A,
 H24B,H24C), C242(H24D,H24E,H24F), C243(H24G,H24H,H24I), C2S(H2SA,H2SB,H2SC)
;
_olex2_submission_special_instructions 'No special instructions were received'
_oxdiff_exptl_absorpt_empirical_details
;
Empirical correction (ABSPACK) includes:
- Absorption correction using spherical harmonics
- Frame scaling
;
_oxdiff_exptl_absorpt_empirical_full_max 1.166
_oxdiff_exptl_absorpt_empirical_full_min 0.887

loop_
_space_group_symop_operation_xyz
'x, y, z'
'-x, -y, -z'

loop_
_atom_site_label
_atom_site_type_symbol
_atom_site_fract_x
_atom_site_fract_y
_atom_site_fract_z
_atom_site_U_iso_or_equiv
_atom_site_adp_type
_atom_site_occupancy
_atom_site_site_symmetry_order
_atom_site_calc_flag
_atom_site_refinement_flags_posn
_atom_site_refinement_flags_adp
_atom_site_refinement_flags_occupancy
_atom_site_disorder_assembly
_atom_site_disorder_group
N1 N 1.06268(9) 0.52010(8) 0.36930(7) 0.0160(2) Uani 1 1 d . . . . .
H1 H 1.036950 0.512758 0.425506 0.019 Uiso 0.63(2) 1 calc R U P A 1
C101 C 1.18444(11) 0.47753(10) 0.31450(8) 0.0163(2) Uani 1 1 d . . . . .
C102 C 1.18614(11) 0.50804(11) 0.22853(8) 0.0190(3) Uani 1 1 d . . . . .
H102 H 1.258059 0.489568 0.177752 0.023 Uiso 1 1 calc R U . . .
C103 C 1.06659(12) 0.56799(11) 0.23283(8) 0.0192(3) Uani 1 1 d . . . . .
H103 H 1.039672 0.599115 0.185613 0.023 Uiso 1 1 calc R U . . .
C104 C 0.98787(11) 0.57597(10) 0.32176(8) 0.0161(2) Uani 1 1 d . . . . .
C105 C 0.85805(11) 0.62911(10) 0.35267(8) 0.0163(2) Uani 1 1 d . . . . .
C111 C 0.80024(11) 0.67751(10) 0.28456(8) 0.0166(2) Uani 1 1 d . . . . .
C112 C 0.79066(11) 0.77922(10) 0.25677(8) 0.0173(2) Uani 1 1 d . . . . .
C113 C 0.75489(11) 0.81176(10) 0.18344(8) 0.0187(3) Uani 1 1 d . . . . .
H113 H 0.753293 0.878013 0.162445 0.022 Uiso 1 1 calc R U . . .
C114 C 0.72143(11) 0.75041(10) 0.13994(8) 0.0190(3) Uani 1 1 d . . . . .
C115 C 0.72315(12) 0.65411(11) 0.17348(8) 0.0202(3) Uani 1 1 d . . . . .
H115 H 0.695496 0.613774 0.147642 0.024 Uiso 1 1 calc R U . . .
C116 C 0.76420(11) 0.61560(10) 0.24362(8) 0.0186(3) Uani 1 1 d . . . . .
C121 C 0.81464(11) 0.85400(10) 0.30519(8) 0.0191(3) Uani 1 1 d . . . . .
C122 C 0.90203(14) 0.88472(13) 0.26060(10) 0.0295(3) Uani 1 1 d . . . . .
H122 H 0.947883 0.857070 0.198568 0.035 Uiso 1 1 calc R U . . .
C123 C 0.92305(15) 0.95541(13) 0.30576(11) 0.0351(3) Uani 1 1 d . . . . .
H123 H 0.984002 0.974667 0.274675 0.042 Uiso 1 1 calc R U . . .
C124 C 0.85581(15) 0.99771(12) 0.39550(10) 0.0310(3) Uani 1 1 d . . . . .
H124 H 0.870686 1.045590 0.426360 0.037 Uiso 1 1 calc R U . . .
C125 C 0.76661(14) 0.97003(12) 0.44032(9) 0.0301(3) Uani 1 1 d . . . . .
H125 H 0.718807 1.000310 0.501843 0.036 Uiso 1 1 calc R U . . .
C126 C 0.74670(13) 0.89798(11) 0.39556(9) 0.0237(3) Uani 1 1 d . . . . .
H126 H 0.686034 0.878568 0.427046 0.028 Uiso 1 1 calc R U . . .
C131 C 0.77205(12) 0.50786(11) 0.27289(8) 0.0210(3) Uani 1 1 d . . . . .
C132 C 0.88706(14) 0.40974(11) 0.25657(9) 0.0272(3) Uani 1 1 d . . . . .
H132 H 0.961271 0.411324 0.226729 0.033 Uiso 1 1 calc R U . . .
C133 C 0.89443(16) 0.30975(12) 0.28338(10) 0.0339(3) Uani 1 1 d . . . . .
H133 H 0.973436 0.243128 0.271135 0.041 Uiso 1 1 calc R U . . .
C134 C 0.78700(17) 0.30680(13) 0.32792(10) 0.0365(4) Uani 1 1 d . . . . .
H134 H 0.791953 0.238562 0.346807 0.044 Uiso 1 1 calc R U . . .
C135 C 0.67263(16) 0.40366(14) 0.34473(11) 0.0382(4) Uani 1 1 d . . . . .
H135 H 0.598642 0.402067 0.375428 0.046 Uiso 1 1 calc R U . . .
C136 C 0.66505(14) 0.50379(13) 0.31692(10) 0.0300(3) Uani 1 1 d . . . . .
H136 H 0.585863 0.569793 0.328240 0.036 Uiso 1 1 calc R U . . .
Si1 Si 0.68558(3) 0.78833(3) 0.03614(2) 0.02059(9) Uani 1 1 d . . . . .
C141 C 0.82982(15) 0.68968(15) -0.05939(10) 0.0403(4) Uani 1 1 d . . . . .
H14A H 0.816364 0.707308 -0.115493 0.061 Uiso 1 1 calc R U . . .
H14B H 0.850398 0.610685 -0.054702 0.061 Uiso 1 1 calc R U . . .
H14C H 0.898570 0.699155 -0.058210 0.061 Uiso 1 1 calc R U . . .
C142 C 0.64815(16) 0.93811(13) 0.02716(10) 0.0335(3) Uani 1 1 d . . . . .
H14D H 0.719923 0.945263 0.023690 0.050 Uiso 1 1 calc R U . . .
H14E H 0.576289 0.989904 0.079726 0.050 Uiso 1 1 calc R U . . .
H14F H 0.628566 0.957931 -0.026673 0.050 Uiso 1 1 calc R U . . .
C143 C 0.55452(16) 0.76828(15) 0.03811(11) 0.0380(4) Uani 1 1 d . . . . .
H14G H 0.536913 0.787305 -0.016499 0.057 Uiso 1 1 calc R U . . .
H14H H 0.480331 0.818400 0.090057 0.057 Uiso 1 1 calc R U . . .
H14I H 0.577381 0.688607 0.041810 0.057 Uiso 1 1 calc R U . . .
N2 N 0.81947(9) 0.59075(8) 0.50655(6) 0.0157(2) Uani 1 1 d . . . . .
H2 H 0.896706 0.552270 0.504540 0.019 Uiso 0.37(2) 1 calc R U P A 2
C201 C 0.78101(11) 0.63525(10) 0.43822(8) 0.0160(2) Uani 1 1 d . . . . .
C202 C 0.64689(11) 0.69195(10) 0.46838(8) 0.0183(3) Uani 1 1 d . . . . .
H202 H 0.597039 0.729375 0.433923 0.022 Uiso 1 1 calc R U . . .
C203 C 0.60578(11) 0.68174(10) 0.55474(8) 0.0181(2) Uani 1 1 d . . . . .
H203 H 0.521554 0.711004 0.592602 0.022 Uiso 1 1 calc R U . . .
C204 C 0.71428(11) 0.61778(10) 0.57866(8) 0.0158(2) Uani 1 1 d . . . . .
C205 C 0.71132(11) 0.58667(10) 0.66226(8) 0.0161(2) Uani 1 1 d . . . . .
C211 C 0.58623(11) 0.62569(10) 0.73312(8) 0.0163(2) Uani 1 1 d . . . . .
C212 C 0.51018(11) 0.74119(10) 0.77406(8) 0.0179(2) Uani 1 1 d . . . . .
C213 C 0.39434(12) 0.77721(11) 0.83994(8) 0.0200(3) Uani 1 1 d . . . . .
H213 H 0.342264 0.855758 0.865897 0.024 Uiso 1 1 calc R U . . .
C214 C 0.35188(11) 0.70146(11) 0.86932(8) 0.0201(3) Uani 1 1 d . . . . .
C215 C 0.42969(12) 0.58728(11) 0.82827(8) 0.0199(3) Uani 1 1 d . . . . .
H215 H 0.403490 0.534116 0.847596 0.024 Uiso 1 1 calc R U . . .
C216 C 0.54497(11) 0.54822(10) 0.75961(8) 0.0181(2) Uani 1 1 d . . . . .
C221 C 0.55307(11) 0.82517(10) 0.75016(8) 0.0195(3) Uani 1 1 d . . . . .
C222 C 0.49243(12) 0.91656(11) 0.71074(9) 0.0247(3) Uani 1 1 d . . . . .
H222 H 0.423404 0.925496 0.697626 0.030 Uiso 1 1 calc R U . . .
C223 C 0.53208(13) 0.99509(12) 0.69031(10) 0.0308(3) Uani 1 1 d . . . . .
H223 H 0.490388 1.056918 0.662900 0.037 Uiso 1 1 calc R U . . .
C224 C 0.63159(14) 0.98371(12) 0.70962(10) 0.0324(3) Uani 1 1 d . . . . .
H224 H 0.658408 1.037484 0.695561 0.039 Uiso 1 1 calc R U . . .
C225 C 0.69222(14) 0.89342(13) 0.74964(10) 0.0314(3) Uani 1 1 d . . . . .
H225 H 0.760177 0.885769 0.763642 0.038 Uiso 1 1 calc R U . . .
C226 C 0.65388(13) 0.81416(12) 0.76930(9) 0.0253(3) Uani 1 1 d . . . . .
H226 H 0.696542 0.751909 0.795993 0.030 Uiso 1 1 calc R U . . .
C231 C 0.61977(11) 0.42615(11) 0.71506(8) 0.0195(3) Uani 1 1 d . . . . .
C232 C 0.65968(12) 0.39635(11) 0.62285(9) 0.0228(3) Uani 1 1 d . . . . .
H232 H 0.640146 0.454545 0.587410 0.027 Uiso 1 1 calc R U . . .
C233 C 0.72765(13) 0.28252(12) 0.58234(10) 0.0290(3) Uani 1 1 d . . . . .
H233 H 0.753351 0.263430 0.519570 0.035 Uiso 1 1 calc R U . . .
C234 C 0.75819(14) 0.19656(12) 0.63302(10) 0.0323(3) Uani 1 1 d . . . . .
H234 H 0.806109 0.118709 0.605104 0.039 Uiso 1 1 calc R U . . .
C235 C 0.71834(15) 0.22511(12) 0.72446(11) 0.0327(3) Uani 1 1 d . . . . .
H235 H 0.738643 0.166560 0.759532 0.039 Uiso 1 1 calc R U . . .
C236 C 0.64869(13) 0.33901(11) 0.76552(9) 0.0260(3) Uani 1 1 d . . . . .
H236 H 0.620554 0.357605 0.828545 0.031 Uiso 1 1 calc R U . . .
Si2 Si 0.19606(3) 0.75730(3) 0.96113(2) 0.02342(9) Uani 1 1 d . . . . .
C241 C 0.07234(14) 0.86280(14) 0.92231(11) 0.0384(4) Uani 1 1 d . . . . .
H24A H 0.089292 0.924115 0.904059 0.058 Uiso 1 1 calc R U . . .
H24B H -0.008720 0.895084 0.970952 0.058 Uiso 1 1 calc R U . . .
H24C H 0.071426 0.824630 0.871515 0.058 Uiso 1 1 calc R U . . .
C242 C 0.19971(14) 0.82817(14) 1.05813(9) 0.0341(3) Uani 1 1 d . . . . .
H24D H 0.262112 0.771121 1.079802 0.051 Uiso 1 1 calc R U . . .
H24E H 0.117698 0.863769 1.106005 0.051 Uiso 1 1 calc R U . . .
H24F H 0.221228 0.886755 1.039414 0.051 Uiso 1 1 calc R U . . .
C243 C 0.16534(16) 0.63835(15) 0.99058(12) 0.0433(4) Uani 1 1 d . . . . .
H24G H 0.168925 0.600292 0.937517 0.065 Uiso 1 1 calc R U . . .
H24H H 0.082623 0.669102 1.036950 0.065 Uiso 1 1 calc R U . . .
H24I H 0.228360 0.583214 1.012728 0.065 Uiso 1 1 calc R U . . .
N1S N 0.94935(12) 0.90752(11) 0.60875(9) 0.0362(3) Uani 1 1 d . . . . .
C1S C 0.96163(14) 0.83280(13) 0.56758(11) 0.0319(3) Uani 1 1 d . . . . .
C2S C 0.97905(19) 0.73569(16) 0.51539(16) 0.0572(5) Uani 1 1 d . . . . .
H2SA H 1.001126 0.743120 0.452272 0.086 Uiso 1 1 calc R U . . .
H2SB H 0.901746 0.733304 0.535768 0.086 Uiso 1 1 calc R U . . .
H2SC H 1.046021 0.665118 0.522904 0.086 Uiso 1 1 calc R U . . .

loop_
_atom_site_aniso_label
_atom_site_aniso_U_11
_atom_site_aniso_U_22
_atom_site_aniso_U_33
_atom_site_aniso_U_23
_atom_site_aniso_U_13
_atom_site_aniso_U_12
N1 0.0144(5) 0.0174(5) 0.0154(5) 0.0035(4) -0.0053(4) -0.0076(4)
C101 0.0168(6) 0.0164(6) 0.0151(6) 0.0021(5) -0.0043(5) -0.0089(5)
C102 0.0173(6) 0.0220(6) 0.0141(6) 0.0032(5) -0.0029(5) -0.0091(5)
C103 0.0205(6) 0.0224(6) 0.0140(6) 0.0054(5) -0.0071(5) -0.0100(5)
C104 0.0179(6) 0.0160(6) 0.0149(6) 0.0034(4) -0.0066(5) -0.0084(5)
C105 0.0183(6) 0.0158(6) 0.0167(6) 0.0040(5) -0.0079(5) -0.0091(5)
C111 0.0135(6) 0.0200(6) 0.0135(6) 0.0032(5) -0.0038(5) -0.0070(5)
C112 0.0138(6) 0.0192(6) 0.0159(6) 0.0028(5) -0.0039(5) -0.0071(5)
C113 0.0182(6) 0.0183(6) 0.0170(6) 0.0047(5) -0.0057(5) -0.0077(5)
C114 0.0172(6) 0.0198(6) 0.0166(6) 0.0034(5) -0.0074(5) -0.0060(5)
C115 0.0209(6) 0.0215(6) 0.0199(6) 0.0035(5) -0.0096(5) -0.0105(5)
C116 0.0171(6) 0.0195(6) 0.0179(6) 0.0039(5) -0.0064(5) -0.0083(5)
C121 0.0195(6) 0.0184(6) 0.0207(6) 0.0061(5) -0.0105(5) -0.0087(5)
C122 0.0323(8) 0.0340(8) 0.0236(7) 0.0006(6) -0.0035(6) -0.0218(7)
C123 0.0371(8) 0.0383(8) 0.0378(8) 0.0024(7) -0.0078(7) -0.0283(7)
C124 0.0420(8) 0.0293(7) 0.0325(8) 0.0044(6) -0.0180(7) -0.0229(7)
C125 0.0411(8) 0.0311(7) 0.0205(7) 0.0024(6) -0.0105(6) -0.0205(7)
C126 0.0274(7) 0.0255(7) 0.0207(6) 0.0054(5) -0.0085(5) -0.0153(6)
C131 0.0293(7) 0.0221(6) 0.0188(6) 0.0063(5) -0.0146(5) -0.0147(6)
C132 0.0317(7) 0.0230(7) 0.0245(7) 0.0034(5) -0.0098(6) -0.0122(6)
C133 0.0455(9) 0.0221(7) 0.0331(8) 0.0072(6) -0.0197(7) -0.0130(7)
C134 0.0635(11) 0.0289(8) 0.0363(8) 0.0166(6) -0.0301(8) -0.0302(8)
C135 0.0479(10) 0.0429(9) 0.0481(10) 0.0221(8) -0.0266(8) -0.0355(8)
C136 0.0318(8) 0.0313(7) 0.0394(8) 0.0146(6) -0.0207(7) -0.0203(6)
Si1 0.02250(18) 0.02251(18) 0.01740(17) 0.00561(13) -0.01123(14) -0.00943(15)
C141 0.0339(8) 0.0472(9) 0.0224(7) -0.0020(7) -0.0129(6) -0.0060(7)
C142 0.0458(9) 0.0307(8) 0.0306(8) 0.0142(6) -0.0235(7) -0.0184(7)
C143 0.0425(9) 0.0522(10) 0.0407(9) 0.0231(8) -0.0293(8) -0.0311(8)
N2 0.0155(5) 0.0172(5) 0.0141(5) 0.0037(4) -0.0048(4) -0.0084(4)
C201 0.0168(6) 0.0156(6) 0.0167(6) 0.0035(5) -0.0069(5) -0.0085(5)
C202 0.0161(6) 0.0203(6) 0.0201(6) 0.0063(5) -0.0093(5) -0.0088(5)
C203 0.0140(6) 0.0195(6) 0.0194(6) 0.0033(5) -0.0048(5) -0.0082(5)
C204 0.0151(6) 0.0157(6) 0.0166(6) 0.0027(5) -0.0049(5) -0.0083(5)
C205 0.0161(6) 0.0153(6) 0.0162(6) 0.0018(5) -0.0042(5) -0.0084(5)
C211 0.0146(6) 0.0200(6) 0.0132(6) 0.0043(5) -0.0056(5) -0.0075(5)
C212 0.0177(6) 0.0193(6) 0.0163(6) 0.0046(5) -0.0070(5) -0.0086(5)
C213 0.0179(6) 0.0188(6) 0.0185(6) 0.0014(5) -0.0042(5) -0.0072(5)
C214 0.0175(6) 0.0235(6) 0.0165(6) 0.0038(5) -0.0043(5) -0.0095(5)
C215 0.0201(6) 0.0229(6) 0.0174(6) 0.0058(5) -0.0052(5) -0.0123(5)
C216 0.0174(6) 0.0195(6) 0.0165(6) 0.0043(5) -0.0065(5) -0.0086(5)
C221 0.0179(6) 0.0191(6) 0.0152(6) -0.0006(5) -0.0002(5) -0.0082(5)
C222 0.0196(6) 0.0212(6) 0.0271(7) 0.0036(5) -0.0042(5) -0.0083(5)
C223 0.0277(7) 0.0211(7) 0.0334(8) 0.0068(6) -0.0025(6) -0.0103(6)
C224 0.0316(8) 0.0271(7) 0.0348(8) 0.0008(6) 0.0003(6) -0.0197(6)
C225 0.0282(7) 0.0348(8) 0.0344(8) 0.0009(6) -0.0072(6) -0.0206(6)
C226 0.0243(7) 0.0263(7) 0.0244(7) 0.0031(5) -0.0071(6) -0.0133(6)
C231 0.0152(6) 0.0199(6) 0.0229(6) 0.0036(5) -0.0046(5) -0.0099(5)
C232 0.0220(6) 0.0216(6) 0.0231(7) 0.0039(5) -0.0045(5) -0.0120(5)
C233 0.0303(7) 0.0256(7) 0.0248(7) -0.0021(6) -0.0015(6) -0.0147(6)
C234 0.0315(8) 0.0191(7) 0.0398(8) -0.0008(6) -0.0069(6) -0.0116(6)
C235 0.0394(8) 0.0210(7) 0.0400(8) 0.0106(6) -0.0171(7) -0.0155(6)
C236 0.0308(7) 0.0226(7) 0.0254(7) 0.0062(5) -0.0103(6) -0.0141(6)
Si2 0.01815(18) 0.02622(19) 0.01950(18) -0.00017(14) 0.00119(14) -0.01144(15)
C241 0.0228(7) 0.0415(9) 0.0375(9) -0.0067(7) -0.0082(6) -0.0079(7)
C242 0.0289(8) 0.0457(9) 0.0214(7) -0.0006(6) -0.0031(6) -0.0178(7)
C243 0.0404(9) 0.0402(9) 0.0388(9) 0.0021(7) 0.0066(7) -0.0256(8)
N1S 0.0342(7) 0.0277(7) 0.0483(8) 0.0055(6) -0.0167(6) -0.0158(6)
C1S 0.0270(7) 0.0270(7) 0.0445(9) 0.0080(7) -0.0156(7) -0.0140(6)
C2S 0.0566(12) 0.0350(9) 0.0881(15) -0.0026(9) -0.0359(11) -0.0227(9)

loop_
_atom_type_symbol
_atom_type_description
_atom_type_scat_dispersion_real
_atom_type_scat_dispersion_imag
_atom_type_scat_source
C C 0.0181 0.0091 'International Tables Vol C Tables 4.2.6.8 and 6.1.1.4'
H H 0.0000 0.0000 'International Tables Vol C Tables 4.2.6.8 and 6.1.1.4'
N N 0.0311 0.0180 'International Tables Vol C Tables 4.2.6.8 and 6.1.1.4'
Si Si 0.2541 0.3302 'International Tables Vol C Tables 4.2.6.8 and 6.1.1.4'

loop_
_exptl_crystal_face_index_h
_exptl_crystal_face_index_k
_exptl_crystal_face_index_l
_exptl_crystal_face_perp_dist
1 1 0 0.0956
-1 -1 0 0.1111
2 0 1 0.0837
-2 0 -1 0.1248
0 -2 1 0.0833
0 -1 0 0.0806
0 1 0 0.1034
0 0 1 0.0302
0 0 -1 0.0245

loop_
_geom_angle_atom_site_label_1
_geom_angle_atom_site_label_2
_geom_angle_atom_site_label_3
_geom_angle
_geom_angle_site_symmetry_1
_geom_angle_site_symmetry_3
_geom_angle_publ_flag
C101 N1 H1 125.7 . . ?
C104 N1 H1 125.7 . . ?
C104 N1 C101 108.57(10) . . ?
N1 C101 C102 108.10(10) . . ?
N1 C101 C205 125.96(11) . 2_766 ?
C205 C101 C102 125.92(11) 2_766 . ?
C101 C102 H102 126.2 . . ?
C103 C102 C101 107.68(11) . . ?
C103 C102 H102 126.2 . . ?
C102 C103 H103 126.2 . . ?
C102 C103 C104 107.68(11) . . ?
C104 C103 H103 126.2 . . ?
N1 C104 C103 107.97(10) . . ?
N1 C104 C105 126.57(11) . . ?
C105 C104 C103 125.44(11) . . ?
C104 C105 C111 115.40(10) . . ?
C201 C105 C104 125.91(11) . . ?
C201 C105 C111 118.61(11) . . ?
C112 C111 C105 120.71(11) . . ?
C116 C111 C105 119.18(11) . . ?
C116 C111 C112 119.93(11) . . ?
C111 C112 C121 121.44(11) . . ?
C113 C112 C111 118.85(11) . . ?
C113 C112 C121 119.69(11) . . ?
C112 C113 H113 118.8 . . ?
C114 C113 C112 122.37(11) . . ?
C114 C113 H113 118.8 . . ?
C113 C114 C115 117.26(11) . . ?
C113 C114 Si1 121.92(9) . . ?
C115 C114 Si1 120.69(9) . . ?
C114 C115 H115 119.0 . . ?
C116 C115 C114 122.06(12) . . ?
C116 C115 H115 119.0 . . ?
C111 C116 C131 120.87(11) . . ?
C115 C116 C111 119.25(11) . . ?
C115 C116 C131 119.86(11) . . ?
C122 C121 C112 120.96(12) . . ?
C122 C121 C126 118.38(12) . . ?
C126 C121 C112 120.62(11) . . ?
C121 C122 H122 119.6 . . ?
C123 C122 C121 120.76(13) . . ?
C123 C122 H122 119.6 . . ?
C122 C123 H123 119.9 . . ?
C124 C123 C122 120.29(14) . . ?
C124 C123 H123 119.9 . . ?
C123 C124 H124 120.2 . . ?
C123 C124 C125 119.63(13) . . ?
C125 C124 H124 120.2 . . ?
C124 C125 H125 119.9 . . ?
C124 C125 C126 120.16(13) . . ?
C126 C125 H125 119.9 . . ?
C121 C126 H126 119.6 . . ?
C125 C126 C121 120.75(13) . . ?
C125 C126 H126 119.6 . . ?
C132 C131 C116 120.70(12) . . ?
C136 C131 C116 120.65(12) . . ?
C136 C131 C132 118.65(12) . . ?
C131 C132 H132 119.6 . . ?
C133 C132 C131 120.75(14) . . ?
C133 C132 H132 119.6 . . ?
C132 C133 H133 119.9 . . ?
C134 C133 C132 120.16(14) . . ?
C134 C133 H133 119.9 . . ?
C133 C134 H134 120.2 . . ?
C135 C134 C133 119.54(14) . . ?
C135 C134 H134 120.2 . . ?
C134 C135 H135 119.8 . . ?
C134 C135 C136 120.37(15) . . ?
C136 C135 H135 119.8 . . ?
C131 C136 C135 120.53(14) . . ?
C131 C136 H136 119.7 . . ?
C135 C136 H136 119.7 . . ?
C141 Si1 C114 106.35(6) . . ?
C141 Si1 C142 109.11(8) . . ?
C141 Si1 C143 110.43(8) . . ?
C142 Si1 C114 109.66(6) . . ?
C142 Si1 C143 111.32(7) . . ?
C143 Si1 C114 109.85(6) . . ?
Si1 C141 H14A 109.5 . . ?
Si1 C141 H14B 109.5 . . ?
Si1 C141 H14C 109.5 . . ?
H14A C141 H14B 109.5 . . ?
H14A C141 H14C 109.5 . . ?
H14B C141 H14C 109.5 . . ?
Si1 C142 H14D 109.5 . . ?
Si1 C142 H14E 109.5 . . ?
Si1 C142 H14F 109.5 . . ?
H14D C142 H14E 109.5 . . ?
H14D C142 H14F 109.5 . . ?
H14E C142 H14F 109.5 . . ?
Si1 C143 H14G 109.5 . . ?
Si1 C143 H14H 109.5 . . ?
Si1 C143 H14I 109.5 . . ?
H14G C143 H14H 109.5 . . ?
H14G C143 H14I 109.5 . . ?
H14H C143 H14I 109.5 . . ?
C201 N2 H2 126.7 . . ?
C201 N2 C204 106.70(10) . . ?
C204 N2 H2 126.7 . . ?
C105 C201 C202 124.55(11) . . ?
N2 C201 C105 125.86(11) . . ?
N2 C201 C202 109.59(10) . . ?
C201 C202 H202 126.4 . . ?
C203 C202 C201 107.13(11) . . ?
C203 C202 H202 126.4 . . ?
C202 C203 H203 126.5 . . ?
C202 C203 C204 107.01(11) . . ?
C204 C203 H203 126.5 . . ?
N2 C204 C203 109.58(10) . . ?
N2 C204 C205 125.65(11) . . ?
C205 C204 C203 124.75(11) . . ?
C101 C205 C204 125.30(11) 2_766 . ?
C101 C205 C211 117.11(10) 2_766 . ?
C204 C205 C211 117.58(10) . . ?
C212 C211 C205 119.35(11) . . ?
C216 C211 C205 120.84(11) . . ?
C216 C211 C212 119.80(11) . . ?
C211 C212 C221 121.30(11) . . ?
C213 C212 C211 119.30(11) . . ?
C213 C212 C221 119.38(11) . . ?
C212 C213 H213 118.9 . . ?
C212 C213 C214 122.22(12) . . ?
C214 C213 H213 118.9 . . ?
C213 C214 Si2 119.15(9) . . ?
C215 C214 C213 117.25(11) . . ?
C215 C214 Si2 123.60(10) . . ?
C214 C215 H215 118.8 . . ?
C214 C215 C216 122.36(12) . . ?
C216 C215 H215 118.8 . . ?
C211 C216 C231 121.65(11) . . ?
C215 C216 C211 119.02(11) . . ?
C215 C216 C231 119.33(11) . . ?
C222 C221 C212 121.14(12) . . ?
C222 C221 C226 118.75(12) . . ?
C226 C221 C212 120.10(11) . . ?
C221 C222 H222 119.8 . . ?
C221 C222 C223 120.48(13) . . ?
C223 C222 H222 119.8 . . ?
C222 C223 H223 119.8 . . ?
C224 C223 C222 120.40(14) . . ?
C224 C223 H223 119.8 . . ?
C223 C224 H224 120.2 . . ?
C223 C224 C225 119.67(13) . . ?
C225 C224 H224 120.2 . . ?
C224 C225 H225 119.9 . . ?
C224 C225 C226 120.16(14) . . ?
C226 C225 H225 119.9 . . ?
C221 C226 H226 119.7 . . ?
C225 C226 C221 120.54(13) . . ?
C225 C226 H226 119.7 . . ?
C232 C231 C216 121.23(11) . . ?
C236 C231 C216 120.32(12) . . ?
C236 C231 C232 118.43(12) . . ?
C231 C232 H232 119.7 . . ?
C233 C232 C231 120.69(12) . . ?
C233 C232 H232 119.7 . . ?
C232 C233 H233 119.8 . . ?
C234 C233 C232 120.35(13) . . ?
C234 C233 H233 119.8 . . ?
C233 C234 H234 120.3 . . ?
C235 C234 C233 119.44(13) . . ?
C235 C234 H234 120.3 . . ?
C234 C235 H235 119.8 . . ?
C234 C235 C236 120.44(13) . . ?
C236 C235 H235 119.8 . . ?
C231 C236 H236 119.7 . . ?
C235 C236 C231 120.63(13) . . ?
C235 C236 H236 119.7 . . ?
C241 Si2 C214 109.12(7) . . ?
C241 Si2 C242 110.29(7) . . ?
C241 Si2 C243 108.52(9) . . ?
C242 Si2 C214 106.89(6) . . ?
C243 Si2 C214 110.40(7) . . ?
C243 Si2 C242 111.60(8) . . ?
Si2 C241 H24A 109.5 . . ?
Si2 C241 H24B 109.5 . . ?
Si2 C241 H24C 109.5 . . ?
H24A C241 H24B 109.5 . . ?
H24A C241 H24C 109.5 . . ?
H24B C241 H24C 109.5 . . ?
Si2 C242 H24D 109.5 . . ?
Si2 C242 H24E 109.5 . . ?
Si2 C242 H24F 109.5 . . ?
H24D C242 H24E 109.5 . . ?
H24D C242 H24F 109.5 . . ?
H24E C242 H24F 109.5 . . ?
Si2 C243 H24G 109.5 . . ?
Si2 C243 H24H 109.5 . . ?
Si2 C243 H24I 109.5 . . ?
H24G C243 H24H 109.5 . . ?
H24G C243 H24I 109.5 . . ?
H24H C243 H24I 109.5 . . ?
N1S C1S C2S 179.00(18) . . ?
C1S C2S H2SA 109.5 . . ?
C1S C2S H2SB 109.5 . . ?
C1S C2S H2SC 109.5 . . ?
H2SA C2S H2SB 109.5 . . ?
H2SA C2S H2SC 109.5 . . ?
H2SB C2S H2SC 109.5 . . ?

loop_
_geom_bond_atom_site_label_1
_geom_bond_atom_site_label_2
_geom_bond_distance
_geom_bond_site_symmetry_2
_geom_bond_publ_flag
N1 H1 0.8800 . ?
N1 C101 1.3731(16) . ?
N1 C104 1.3717(16) . ?
C101 C102 1.4349(17) . ?
C101 C205 1.3971(17) 2_766 ?
C102 H102 0.9500 . ?
C102 C103 1.3561(18) . ?
C103 H103 0.9500 . ?
C103 C104 1.4384(17) . ?
C104 C105 1.3993(17) . ?
C105 C111 1.5000(16) . ?
C105 C201 1.3957(17) . ?
C111 C112 1.4057(17) . ?
C111 C116 1.4032(18) . ?
C112 C113 1.3979(17) . ?
C112 C121 1.4928(17) . ?
C113 H113 0.9500 . ?
C113 C114 1.3957(18) . ?
C114 C115 1.4011(18) . ?
C114 Si1 1.8789(13) . ?
C115 H115 0.9500 . ?
C115 C116 1.3947(18) . ?
C116 C131 1.4968(17) . ?
C121 C122 1.3910(19) . ?
C121 C126 1.3915(18) . ?
C122 H122 0.9500 . ?
C122 C123 1.390(2) . ?
C123 H123 0.9500 . ?
C123 C124 1.379(2) . ?
C124 H124 0.9500 . ?
C124 C125 1.383(2) . ?
C125 H125 0.9500 . ?
C125 C126 1.3905(19) . ?
C126 H126 0.9500 . ?
C131 C132 1.3930(19) . ?
C131 C136 1.385(2) . ?
C132 H132 0.9500 . ?
C132 C133 1.387(2) . ?
C133 H133 0.9500 . ?
C133 C134 1.384(2) . ?
C134 H134 0.9500 . ?
C134 C135 1.380(2) . ?
C135 H135 0.9500 . ?
C135 C136 1.393(2) . ?
C136 H136 0.9500 . ?
Si1 C141 1.8632(16) . ?
Si1 C142 1.8632(15) . ?
Si1 C143 1.8635(16) . ?
C141 H14A 0.9800 . ?
C141 H14B 0.9800 . ?
C141 H14C 0.9800 . ?
C142 H14D 0.9800 . ?
C142 H14E 0.9800 . ?
C142 H14F 0.9800 . ?
C143 H14G 0.9800 . ?
C143 H14H 0.9800 . ?
C143 H14I 0.9800 . ?
N2 H2 0.8800 . ?
N2 C201 1.3702(16) . ?
N2 C204 1.3708(15) . ?
C201 C202 1.4454(17) . ?
C202 H202 0.9500 . ?
C202 C203 1.3503(18) . ?
C203 H203 0.9500 . ?
C203 C204 1.4465(17) . ?
C204 C205 1.3986(17) . ?
C205 C211 1.5004(16) . ?
C211 C212 1.4072(17) . ?
C211 C216 1.4051(17) . ?
C212 C213 1.3915(18) . ?
C212 C221 1.4961(17) . ?
C213 H213 0.9500 . ?
C213 C214 1.4023(18) . ?
C214 C215 1.3946(18) . ?
C214 Si2 1.8794(13) . ?
C215 H215 0.9500 . ?
C215 C216 1.3994(17) . ?
C216 C231 1.4932(17) . ?
C221 C222 1.3893(19) . ?
C221 C226 1.3968(19) . ?
C222 H222 0.9500 . ?
C222 C223 1.391(2) . ?
C223 H223 0.9500 . ?
C223 C224 1.380(2) . ?
C224 H224 0.9500 . ?
C224 C225 1.386(2) . ?
C225 H225 0.9500 . ?
C225 C226 1.388(2) . ?
C226 H226 0.9500 . ?
C231 C232 1.3953(18) . ?
C231 C236 1.3943(19) . ?
C232 H232 0.9500 . ?
C232 C233 1.3887(19) . ?
C233 H233 0.9500 . ?
C233 C234 1.387(2) . ?
C234 H234 0.9500 . ?
C234 C235 1.382(2) . ?
C235 H235 0.9500 . ?
C235 C236 1.391(2) . ?
C236 H236 0.9500 . ?
Si2 C241 1.8647(16) . ?
Si2 C242 1.8702(15) . ?
Si2 C243 1.8669(16) . ?
C241 H24A 0.9800 . ?
C241 H24B 0.9800 . ?
C241 H24C 0.9800 . ?
C242 H24D 0.9800 . ?
C242 H24E 0.9800 . ?
C242 H24F 0.9800 . ?
C243 H24G 0.9800 . ?
C243 H24H 0.9800 . ?
C243 H24I 0.9800 . ?
N1S C1S 1.134(2) . ?
C1S C2S 1.453(2) . ?
C2S H2SA 0.9800 . ?
C2S H2SB 0.9800 . ?
C2S H2SC 0.9800 . ?

loop_
_geom_torsion_atom_site_label_1
_geom_torsion_atom_site_label_2
_geom_torsion_atom_site_label_3
_geom_torsion_atom_site_label_4
_geom_torsion
_geom_torsion_site_symmetry_1
_geom_torsion_site_symmetry_2
_geom_torsion_site_symmetry_3
_geom_torsion_site_symmetry_4
_geom_torsion_publ_flag
N1 C101 C102 C103 0.05(14) . . . . ?
N1 C104 C105 C111 -176.22(11) . . . . ?
N1 C104 C105 C201 0.4(2) . . . . ?
C101 N1 C104 C103 0.02(13) . . . . ?
C101 N1 C104 C105 178.46(11) . . . . ?
C101 C102 C103 C104 -0.03(14) . . . . ?
C101 C205 C211 C212 106.12(13) 2_766 . . . ?
C101 C205 C211 C216 -73.18(15) 2_766 . . . ?
C102 C103 C104 N1 0.01(14) . . . . ?
C102 C103 C104 C105 -178.46(12) . . . . ?
C103 C104 C105 C111 1.96(18) . . . . ?
C103 C104 C105 C201 178.56(12) . . . . ?
C104 N1 C101 C102 -0.04(13) . . . . ?
C104 N1 C101 C205 -178.63(11) . . . 2_766 ?
C104 C105 C111 C112 -75.08(15) . . . . ?
C104 C105 C111 C116 100.10(13) . . . . ?
C104 C105 C201 N2 0.3(2) . . . . ?
C104 C105 C201 C202 179.30(12) . . . . ?
C105 C111 C112 C113 169.86(11) . . . . ?
C105 C111 C112 C121 -11.71(17) . . . . ?
C105 C111 C116 C115 -173.03(11) . . . . ?
C105 C111 C116 C131 5.57(17) . . . . ?
C105 C201 C202 C203 -178.70(11) . . . . ?
C111 C105 C201 N2 176.84(11) . . . . ?
C111 C105 C201 C202 -4.20(18) . . . . ?
C111 C112 C113 C114 3.77(18) . . . . ?
C111 C112 C121 C122 124.82(14) . . . . ?
C111 C112 C121 C126 -57.49(17) . . . . ?
C111 C116 C131 C132 -69.08(17) . . . . ?
C111 C116 C131 C136 110.80(15) . . . . ?
C112 C111 C116 C115 2.19(18) . . . . ?
C112 C111 C116 C131 -179.21(11) . . . . ?
C112 C113 C114 C115 0.88(18) . . . . ?
C112 C113 C114 Si1 -175.15(9) . . . . ?
C112 C121 C122 C123 179.27(13) . . . . ?
C112 C121 C126 C125 -178.33(12) . . . . ?
C113 C112 C121 C122 -56.76(17) . . . . ?
C113 C112 C121 C126 120.92(13) . . . . ?
C113 C114 C115 C116 -4.15(18) . . . . ?
C113 C114 Si1 C141 98.33(12) . . . . ?
C113 C114 Si1 C142 -19.51(13) . . . . ?
C113 C114 Si1 C143 -142.15(11) . . . . ?
C114 C115 C116 C111 2.65(19) . . . . ?
C114 C115 C116 C131 -175.96(12) . . . . ?
C115 C114 Si1 C141 -77.56(12) . . . . ?
C115 C114 Si1 C142 164.59(11) . . . . ?
C115 C114 Si1 C143 41.95(12) . . . . ?
C115 C116 C131 C132 109.51(14) . . . . ?
C115 C116 C131 C136 -70.61(17) . . . . ?
C116 C111 C112 C113 -5.29(17) . . . . ?
C116 C111 C112 C121 173.14(11) . . . . ?
C116 C131 C132 C133 -179.77(12) . . . . ?
C116 C131 C136 C135 -179.48(13) . . . . ?
C121 C112 C113 C114 -174.69(11) . . . . ?
C121 C122 C123 C124 -1.0(2) . . . . ?
C122 C121 C126 C125 -0.6(2) . . . . ?
C122 C123 C124 C125 -0.4(2) . . . . ?
C123 C124 C125 C126 1.4(2) . . . . ?
C124 C125 C126 C121 -0.9(2) . . . . ?
C126 C121 C122 C123 1.5(2) . . . . ?
C131 C132 C133 C134 -0.8(2) . . . . ?
C132 C131 C136 C135 0.4(2) . . . . ?
C132 C133 C134 C135 0.6(2) . . . . ?
C133 C134 C135 C136 0.2(2) . . . . ?
C134 C135 C136 C131 -0.7(2) . . . . ?
C136 C131 C132 C133 0.3(2) . . . . ?
Si1 C114 C115 C116 171.93(10) . . . . ?
N2 C201 C202 C203 0.40(14) . . . . ?
N2 C204 C205 C101 -0.3(2) . . . 2_766 ?
N2 C204 C205 C211 179.41(11) . . . . ?
C201 C105 C111 C112 108.06(13) . . . . ?
C201 C105 C111 C116 -76.76(15) . . . . ?
C201 N2 C204 C203 -0.07(13) . . . . ?
C201 N2 C204 C205 178.66(11) . . . . ?
C201 C202 C203 C204 -0.43(14) . . . . ?
C202 C203 C204 N2 0.32(14) . . . . ?
C202 C203 C204 C205 -178.42(12) . . . . ?
C203 C204 C205 C101 178.28(12) . . . 2_766 ?
C203 C204 C205 C211 -2.04(18) . . . . ?
C204 N2 C201 C105 178.89(11) . . . . ?
C204 N2 C201 C202 -0.20(13) . . . . ?
C204 C205 C211 C212 -73.59(15) . . . . ?
C204 C205 C211 C216 107.11(13) . . . . ?
C205 C101 C102 C103 178.64(12) 2_766 . . . ?
C205 C211 C212 C213 -179.82(11) . . . . ?
C205 C211 C212 C221 -1.76(17) . . . . ?
C205 C211 C216 C215 177.63(11) . . . . ?
C205 C211 C216 C231 -3.69(18) . . . . ?
C211 C212 C213 C214 2.11(19) . . . . ?
C211 C212 C221 C222 116.20(14) . . . . ?
C211 C212 C221 C226 -65.31(16) . . . . ?
C211 C216 C231 C232 -54.22(17) . . . . ?
C211 C216 C231 C236 127.39(13) . . . . ?
C212 C211 C216 C215 -1.67(17) . . . . ?
C212 C211 C216 C231 177.01(11) . . . . ?
C212 C213 C214 C215 -1.42(19) . . . . ?
C212 C213 C214 Si2 178.15(10) . . . . ?
C212 C221 C222 C223 178.88(12) . . . . ?
C212 C221 C226 C225 -178.21(12) . . . . ?
C213 C212 C221 C222 -65.74(16) . . . . ?
C213 C212 C221 C226 112.75(14) . . . . ?
C213 C214 C215 C216 -0.88(19) . . . . ?
C213 C214 Si2 C241 63.24(12) . . . . ?
C213 C214 Si2 C242 -56.02(12) . . . . ?
C213 C214 Si2 C243 -177.58(11) . . . . ?
C214 C215 C216 C211 2.40(19) . . . . ?
C214 C215 C216 C231 -176.30(12) . . . . ?
C215 C214 Si2 C241 -117.22(12) . . . . ?
C215 C214 Si2 C242 123.52(12) . . . . ?
C215 C214 Si2 C243 1.97(14) . . . . ?
C215 C216 C231 C232 124.45(13) . . . . ?
C215 C216 C231 C236 -53.94(17) . . . . ?
C216 C211 C212 C213 -0.51(18) . . . . ?
C216 C211 C212 C221 177.55(11) . . . . ?
C216 C231 C232 C233 -179.05(12) . . . . ?
C216 C231 C236 C235 -179.99(13) . . . . ?
C221 C212 C213 C214 -175.99(12) . . . . ?
C221 C222 C223 C224 -0.5(2) . . . . ?
C222 C221 C226 C225 0.31(19) . . . . ?
C222 C223 C224 C225 0.0(2) . . . . ?
C223 C224 C225 C226 0.7(2) . . . . ?
C224 C225 C226 C221 -0.8(2) . . . . ?
C226 C221 C222 C223 0.37(19) . . . . ?
C231 C232 C233 C234 -0.8(2) . . . . ?
C232 C231 C236 C235 1.6(2) . . . . ?
C232 C233 C234 C235 1.3(2) . . . . ?
C233 C234 C235 C236 -0.3(2) . . . . ?
C234 C235 C236 C231 -1.1(2) . . . . ?
C236 C231 C232 C233 -0.63(19) . . . . ?
Si2 C214 C215 C216 179.57(10) . . . . ?

loop_
_exptl_oxdiff_crystal_face_indexfrac_h
_exptl_oxdiff_crystal_face_indexfrac_k
_exptl_oxdiff_crystal_face_indexfrac_l
_exptl_oxdiff_crystal_face_x
_exptl_oxdiff_crystal_face_y
_exptl_oxdiff_crystal_face_z
0.9982 1.0024 0.0028 0.0083 0.0390 0.1310
-0.9982 -1.0024 -0.0028 -0.0083 -0.0390 -0.1310
1.9998 0.0040 0.9904 0.0071 -0.1792 0.1977
-1.9998 -0.0040 -0.9904 -0.0071 0.1792 -0.1977
0.0033 -2.0008 0.9848 -0.0096 -0.2572 -0.0642
0.0019 -0.9983 -0.0077 0.0456 -0.1206 -0.0263
-0.0019 0.9983 0.0077 -0.0456 0.1206 0.0263
-0.0004 -0.0041 1.0002 -0.1008 -0.0160 -0.0117
0.0004 0.0041 -1.0002 0.1008 0.0160 0.0117
